data_7249031
loop_
_publ_author_name
'Su\<sanj, Ru\/der'
'Bedekovi\'c, Nikola'
'Cerovski, Sara'
'Baus Topi\'c, Nea'
'Nemec, Vinko'
'Cin\<ci\'c, Dominik'

_publ_section_title
;
 Evaluation of halogen bonding proclivity of oxazole derivatives carrying
 multiple acceptor sites in cocrystals with perfluorinated iodobenzenes
;
_journal_issue 31
_journal_name_full CrystEngComm
_journal_page_first 4137
_journal_page_last 4145
_journal_paper_doi 10.1039/D4CE00557K
_journal_volume 26
_journal_year 2024
_chemical_formula_moiety 'C6 F4 I2, C7 H5 N O'
_chemical_formula_sum 'C13 H5 F4 I2 N O'
_chemical_formula_weight 520.98
_space_group_crystal_system monoclinic
_space_group_IT_number 14
_space_group_name_Hall '-P 2yn'
_space_group_name_H-M_alt 'P 1 21/n 1'
_atom_sites_solution_hydrogens geom
_audit_creation_method SHELXL-2018/3
_audit_update_record
;
2024-05-28 deposited with the CCDC.	2024-07-09 downloaded from the CCDC.
;
_cell_angle_alpha 90
_cell_angle_beta 90.223(2)
_cell_angle_gamma 90
_cell_formula_units_Z 8
_cell_length_a 14.4917(3)
_cell_length_b 7.3816(2)
_cell_length_c 26.3414(5)
_cell_measurement_reflns_used 22863
_cell_measurement_temperature 169.99(10)
_cell_measurement_theta_max 38.0080
_cell_measurement_theta_min 2.6890
_cell_volume 2817.77(11)
_computing_structure_refinement 'SHELXL-2018/3 (Sheldrick, 2018)'
_diffrn_ambient_temperature 169.99(10)
_diffrn_detector_area_resol_mean 10.0000
_diffrn_measured_fraction_theta_full 0.994
_diffrn_measured_fraction_theta_max 0.992
_diffrn_measurement_device_type 'XtaLAB Synergy, Dualflex, HyPix'
_diffrn_radiation_type MoK\a
_diffrn_radiation_wavelength 0.71073
_diffrn_reflns_av_R_equivalents 0.0418
_diffrn_reflns_av_unetI/netI 0.0388
_diffrn_reflns_Laue_measured_fraction_full 0.994
_diffrn_reflns_Laue_measured_fraction_max 0.992
_diffrn_reflns_limit_h_max 21
_diffrn_reflns_limit_h_min -21
_diffrn_reflns_limit_k_max 11
_diffrn_reflns_limit_k_min -11
_diffrn_reflns_limit_l_max 39
_diffrn_reflns_limit_l_min -39
_diffrn_reflns_number 46796
_diffrn_reflns_point_group_measured_fraction_full 0.994
_diffrn_reflns_point_group_measured_fraction_max 0.992
_diffrn_reflns_theta_full 25.242
_diffrn_reflns_theta_max 31.999
_diffrn_reflns_theta_min 2.708
_diffrn_source 'micro-focus sealed X-ray tube'
_exptl_absorpt_coefficient_mu 4.506
_exptl_absorpt_correction_T_max 1.00000
_exptl_absorpt_correction_T_min 0.22358
_exptl_absorpt_correction_type multi-scan
_exptl_absorpt_process_details
;
CrysAlisPro 1.171.42.53a (Rigaku Oxford Diffraction, 2022)
Empirical absorption correction using spherical harmonics,
implemented in SCALE3 ABSPACK scaling algorithm.
;
_exptl_crystal_colour colorless
_exptl_crystal_density_diffrn 2.456
_exptl_crystal_description needle
_exptl_crystal_F_000 1920
_exptl_crystal_size_max 0.58
_exptl_crystal_size_mid 0.08
_exptl_crystal_size_min 0.07
_refine_diff_density_max 0.952
_refine_diff_density_min -0.865
_refine_diff_density_rms 0.143
_refine_ls_extinction_method none
_refine_ls_goodness_of_fit_ref 1.027
_refine_ls_hydrogen_treatment constr
_refine_ls_matrix_type full
_refine_ls_number_parameters 379
_refine_ls_number_reflns 9684
_refine_ls_number_restraints 0
_refine_ls_restrained_S_all 1.027
_refine_ls_R_factor_all 0.0449
_refine_ls_R_factor_gt 0.0287
_refine_ls_shift/su_max 0.001
_refine_ls_shift/su_mean 0.000
_refine_ls_structure_factor_coef Fsqd
_refine_ls_weighting_details 'w=1/[\s^2^(Fo^2^)+(0.0176P)^2^+4.4393P] where P=(Fo^2^+2Fc^2^)/3'
_refine_ls_weighting_scheme calc
_refine_ls_wR_factor_gt 0.0576
_refine_ls_wR_factor_ref 0.0635
_reflns_Friedel_coverage 0.000
_reflns_number_gt 7628
_reflns_number_total 9684
_reflns_threshold_expression 'I > 2\s(I)'
_cod_data_source_file d4ce00557k2.cif
_cod_data_source_block box_12tfib
_cod_depositor_comments 'Adding full bibliography for 7249013--7249033.cif.'
_cod_original_sg_symbol_H-M 'P 21/n'
_cod_database_code 7249031
_shelx_shelxl_version_number 2018/3
_shelx_space_group_comment
;
The symmetry employed for this shelxl refinement is uniquely defined
by the following loop, which should always be used as a source of
symmetry information in preference to the above space-group names.
They are only intended as comments.
;

loop_
_space_group_symop_operation_xyz
'x, y, z'
'-x+1/2, y+1/2, -z+1/2'
'-x, -y, -z'
'x-1/2, -y-1/2, z-1/2'

loop_
_atom_site_label
_atom_site_type_symbol
_atom_site_fract_x
_atom_site_fract_y
_atom_site_fract_z
_atom_site_U_iso_or_equiv
_atom_site_adp_type
_atom_site_occupancy
_atom_site_site_symmetry_order
_atom_site_calc_flag
_atom_site_refinement_flags_posn
_atom_site_refinement_flags_adp
_atom_site_refinement_flags_occupancy
_atom_site_disorder_assembly
_atom_site_disorder_group
I1 I 0.19539(2) 0.28196(3) 0.48904(2) 0.02291(4) Uani 1 1 d . . . . .
I2 I -0.02751(2) 0.40842(3) 0.43000(2) 0.02505(5) Uani 1 1 d . . . . .
I3 I 0.55283(2) 0.34506(3) 0.25619(2) 0.02446(5) Uani 1 1 d . . . . .
I4 I 0.76944(2) 0.16934(3) 0.31166(2) 0.02690(5) Uani 1 1 d . . . . .
F4 F 0.32127(13) 0.1541(3) 0.39978(7) 0.0304(4) Uani 1 1 d . . . . .
F5 F 0.74447(14) 0.1818(3) 0.42950(7) 0.0353(5) Uani 1 1 d . . . . .
F8 F 0.42616(13) 0.4392(3) 0.34833(8) 0.0331(4) Uani 1 1 d . . . . .
F1 F -0.00208(14) 0.3609(3) 0.31290(7) 0.0376(5) Uani 1 1 d . . . . .
F7 F 0.44689(15) 0.4139(3) 0.44939(7) 0.0387(5) Uani 1 1 d . . . . .
F3 F 0.29920(15) 0.1388(3) 0.29879(7) 0.0384(5) Uani 1 1 d . . . . .
F2 F 0.13751(16) 0.2441(3) 0.25543(7) 0.0441(6) Uani 1 1 d . . . . .
F6 F 0.60602(16) 0.2814(3) 0.48974(7) 0.0432(5) Uani 1 1 d . . . . .
O2 O 0.47383(16) 0.3949(3) 0.06206(8) 0.0283(5) Uani 1 1 d . . . . .
O1 O 0.28505(16) 0.3053(3) 0.68121(8) 0.0265(5) Uani 1 1 d . . . . .
N1 N 0.25398(19) 0.3043(4) 0.59758(10) 0.0267(5) Uani 1 1 d . . . . .
N2 N 0.50295(18) 0.3725(4) 0.14569(10) 0.0264(5) Uani 1 1 d . . . . .
C15 C 0.1694(2) 0.2669(4) 0.41082(10) 0.0202(5) Uani 1 1 d . . . . .
C20 C 0.2397(2) 0.2074(4) 0.38001(11) 0.0220(5) Uani 1 1 d . . . . .
C8 C 0.4122(2) 0.3148(4) 0.13646(11) 0.0228(6) Uani 1 1 d . . . . .
C22 C 0.6589(2) 0.2578(4) 0.35530(10) 0.0204(5) Uani 1 1 d . . . . .
C13 C 0.3951(2) 0.3284(4) 0.08455(11) 0.0235(6) Uani 1 1 d . . . . .
C1 C 0.3444(2) 0.2392(4) 0.60567(11) 0.0225(6) Uani 1 1 d . . . . .
C6 C 0.3618(2) 0.2394(4) 0.65723(11) 0.0225(6) Uani 1 1 d . . . . .
C7 C 0.2251(2) 0.3383(4) 0.64252(12) 0.0267(6) Uani 1 1 d . . . . .
H7 H 0.164887 0.384307 0.648463 0.032 Uiso 1 1 calc R U . . .
C12 C 0.3129(2) 0.2796(4) 0.06199(12) 0.0277(6) Uani 1 1 d . . . . .
H12 H 0.303110 0.289549 0.026417 0.033 Uiso 1 1 calc R U . . .
C26 C 0.5063(2) 0.3756(4) 0.36668(11) 0.0229(6) Uani 1 1 d . . . . .
C17 C 0.0767(2) 0.3099(4) 0.33585(11) 0.0249(6) Uani 1 1 d . . . . .
C5 C 0.4437(2) 0.1804(4) 0.67873(12) 0.0298(7) Uani 1 1 d . . . . .
H5 H 0.453857 0.180028 0.714378 0.036 Uiso 1 1 calc R U . . .
C16 C 0.0857(2) 0.3183(4) 0.38840(10) 0.0207(5) Uani 1 1 d . . . . .
C21 C 0.5767(2) 0.3235(4) 0.33431(10) 0.0216(6) Uani 1 1 d . . . . .
C23 C 0.6672(2) 0.2474(4) 0.40772(11) 0.0235(6) Uani 1 1 d . . . . .
C24 C 0.5969(2) 0.2986(4) 0.43918(11) 0.0285(7) Uani 1 1 d . . . . .
C19 C 0.2297(2) 0.1976(4) 0.32789(11) 0.0266(6) Uani 1 1 d . . . . .
C25 C 0.5160(2) 0.3638(4) 0.41895(11) 0.0259(6) Uani 1 1 d . . . . .
C18 C 0.1479(2) 0.2507(5) 0.30602(11) 0.0282(7) Uani 1 1 d . . . . .
C14 C 0.5336(2) 0.4158(4) 0.10172(12) 0.0282(6) Uani 1 1 d . . . . .
H14 H 0.594528 0.460020 0.097045 0.034 Uiso 1 1 calc R U . . .
C9 C 0.3436(2) 0.2505(4) 0.16884(12) 0.0280(6) Uani 1 1 d . . . . .
H9 H 0.353633 0.240474 0.204395 0.034 Uiso 1 1 calc R U . . .
C11 C 0.2455(2) 0.2152(5) 0.09433(13) 0.0316(7) Uani 1 1 d . . . . .
H11 H 0.187585 0.179081 0.080628 0.038 Uiso 1 1 calc R U . . .
C10 C 0.2603(2) 0.2020(4) 0.14674(12) 0.0296(7) Uani 1 1 d . . . . .
H10 H 0.211968 0.158485 0.167720 0.036 Uiso 1 1 calc R U . . .
C4 C 0.5099(2) 0.1220(4) 0.64468(13) 0.0321(7) Uani 1 1 d . . . . .
H4 H 0.567282 0.078796 0.657340 0.039 Uiso 1 1 calc R U . . .
C3 C 0.4949(2) 0.1247(5) 0.59254(13) 0.0317(7) Uani 1 1 d . . . . .
H3 H 0.542754 0.085417 0.570569 0.038 Uiso 1 1 calc R U . . .
C2 C 0.4121(2) 0.1831(4) 0.57171(12) 0.0294(7) Uani 1 1 d . . . . .
H2 H 0.402017 0.184840 0.536053 0.035 Uiso 1 1 calc R U . . .

loop_
_atom_site_aniso_label
_atom_site_aniso_U_11
_atom_site_aniso_U_22
_atom_site_aniso_U_33
_atom_site_aniso_U_23
_atom_site_aniso_U_13
_atom_site_aniso_U_12
I1 0.02221(9) 0.02796(9) 0.01853(8) 0.00083(7) -0.00211(6) 0.00131(7)
I2 0.02011(9) 0.02873(10) 0.02632(9) -0.00119(7) 0.00108(7) 0.00278(7)
I3 0.02371(10) 0.02915(10) 0.02049(8) 0.00087(7) -0.00303(7) -0.00163(7)
I4 0.02111(10) 0.03390(11) 0.02572(9) -0.00080(8) 0.00450(7) 0.00257(8)
F4 0.0196(9) 0.0380(10) 0.0335(9) 0.0019(8) 0.0010(7) 0.0033(8)
F5 0.0287(11) 0.0529(13) 0.0242(9) 0.0024(8) -0.0056(8) 0.0062(9)
F8 0.0205(9) 0.0371(11) 0.0418(11) 0.0023(9) -0.0003(8) 0.0057(8)
F1 0.0289(11) 0.0587(13) 0.0252(9) 0.0022(9) -0.0099(8) 0.0053(9)
F7 0.0353(12) 0.0483(12) 0.0326(10) -0.0082(9) 0.0160(8) 0.0027(10)
F3 0.0353(12) 0.0496(13) 0.0304(10) -0.0054(9) 0.0133(8) 0.0039(10)
F2 0.0464(14) 0.0702(16) 0.0157(8) -0.0053(9) -0.0007(8) 0.0012(12)
F6 0.0490(14) 0.0636(14) 0.0169(8) -0.0031(9) 0.0016(8) 0.0024(11)
O2 0.0312(12) 0.0304(11) 0.0234(10) 0.0024(9) 0.0023(9) 0.0023(10)
O1 0.0276(12) 0.0305(11) 0.0215(10) -0.0018(8) 0.0018(8) 0.0006(9)
N1 0.0239(13) 0.0319(14) 0.0241(12) 0.0003(10) -0.0037(10) 0.0004(11)
N2 0.0196(12) 0.0303(13) 0.0292(12) -0.0008(10) -0.0034(10) 0.0011(10)
C15 0.0194(13) 0.0229(13) 0.0184(11) 0.0011(10) 0.0005(10) -0.0001(11)
C20 0.0169(13) 0.0245(13) 0.0245(13) 0.0008(11) 0.0002(10) -0.0003(11)
C8 0.0221(14) 0.0215(13) 0.0250(13) -0.0018(10) -0.0025(11) 0.0027(11)
C22 0.0190(13) 0.0230(13) 0.0193(12) -0.0016(10) 0.0042(10) -0.0004(10)
C13 0.0251(15) 0.0238(14) 0.0216(12) 0.0000(11) 0.0016(11) 0.0032(11)
C1 0.0226(14) 0.0226(13) 0.0222(12) 0.0002(10) -0.0028(11) -0.0011(11)
C6 0.0229(14) 0.0218(13) 0.0227(12) 0.0002(10) -0.0016(11) -0.0042(11)
C7 0.0240(15) 0.0274(15) 0.0289(14) -0.0009(12) -0.0011(12) -0.0009(12)
C12 0.0301(17) 0.0274(15) 0.0254(14) -0.0031(12) -0.0066(12) 0.0042(13)
C26 0.0200(14) 0.0219(13) 0.0268(13) 0.0007(11) 0.0008(11) -0.0006(11)
C17 0.0235(15) 0.0304(15) 0.0207(12) -0.0006(11) -0.0022(11) -0.0022(12)
C5 0.0311(17) 0.0292(16) 0.0290(15) 0.0021(12) -0.0098(13) -0.0012(13)
C16 0.0185(13) 0.0235(13) 0.0200(12) -0.0003(10) 0.0006(10) -0.0005(10)
C21 0.0230(14) 0.0227(13) 0.0190(12) -0.0022(10) -0.0015(10) -0.0024(11)
C23 0.0224(14) 0.0282(15) 0.0200(12) 0.0008(11) -0.0007(10) -0.0021(11)
C24 0.0343(18) 0.0329(16) 0.0184(12) -0.0026(12) 0.0019(12) -0.0047(14)
C19 0.0268(16) 0.0300(16) 0.0232(13) -0.0031(12) 0.0078(11) -0.0002(12)
C25 0.0281(16) 0.0263(15) 0.0235(13) -0.0051(11) 0.0082(11) -0.0009(12)
C18 0.0310(17) 0.0357(17) 0.0178(12) -0.0016(12) 0.0017(11) -0.0033(13)
C14 0.0240(15) 0.0272(15) 0.0332(15) -0.0001(13) 0.0008(12) 0.0021(12)
C9 0.0275(16) 0.0322(17) 0.0242(13) -0.0022(12) -0.0003(12) 0.0006(12)
C11 0.0238(16) 0.0302(16) 0.0406(17) -0.0064(14) -0.0083(13) 0.0010(13)
C10 0.0238(16) 0.0317(16) 0.0335(16) -0.0057(13) 0.0035(12) -0.0004(13)
C4 0.0233(16) 0.0294(16) 0.0436(18) 0.0043(14) -0.0080(14) -0.0007(13)
C3 0.0252(16) 0.0326(17) 0.0373(17) -0.0012(14) 0.0044(13) 0.0010(13)
C2 0.0272(16) 0.0331(17) 0.0279(15) -0.0016(12) 0.0035(12) 0.0002(13)

loop_
_atom_type_symbol
_atom_type_description
_atom_type_scat_dispersion_real
_atom_type_scat_dispersion_imag
_atom_type_scat_source
C C 0.0033 0.0016 'International Tables Vol C Tables 4.2.6.8 and 6.1.1.4'
H H 0.0000 0.0000 'International Tables Vol C Tables 4.2.6.8 and 6.1.1.4'
N N 0.0061 0.0033 'International Tables Vol C Tables 4.2.6.8 and 6.1.1.4'
O O 0.0106 0.0060 'International Tables Vol C Tables 4.2.6.8 and 6.1.1.4'
F F 0.0171 0.0103 'International Tables Vol C Tables 4.2.6.8 and 6.1.1.4'
I I -0.4742 1.8119 'International Tables Vol C Tables 4.2.6.8 and 6.1.1.4'

loop_
_geom_angle_atom_site_label_1
_geom_angle_atom_site_label_2
_geom_angle_atom_site_label_3
_geom_angle
_geom_angle_site_symmetry_1
_geom_angle_site_symmetry_3
_geom_angle_publ_flag
C14 O2 C13 103.6(2) . . ?
C7 O1 C6 103.6(2) . . ?
C7 N1 C1 103.5(2) . . ?
C14 N2 C8 104.3(3) . . ?
C20 C15 C16 118.7(3) . . ?
C20 C15 I1 117.8(2) . . ?
C16 C15 I1 123.5(2) . . ?
F4 C20 C15 121.0(3) . . ?
F4 C20 C19 117.1(3) . . ?
C15 C20 C19 121.9(3) . . ?
C13 C8 C9 120.0(3) . . ?
C13 C8 N2 108.1(3) . . ?
C9 C8 N2 131.8(3) . . ?
C23 C22 C21 118.9(3) . . ?
C23 C22 I4 118.0(2) . . ?
C21 C22 I4 123.2(2) . . ?
C12 C13 O2 128.6(3) . . ?
C12 C13 C8 123.7(3) . . ?
O2 C13 C8 107.7(3) . . ?
C6 C1 C2 120.4(3) . . ?
C6 C1 N1 108.3(3) . . ?
C2 C1 N1 131.3(3) . . ?
O1 C6 C1 108.0(3) . . ?
O1 C6 C5 128.3(3) . . ?
C1 C6 C5 123.7(3) . . ?
N1 C7 O1 116.6(3) . . ?
C13 C12 C11 115.9(3) . . ?
F8 C26 C25 117.7(3) . . ?
F8 C26 C21 120.9(3) . . ?
C25 C26 C21 121.4(3) . . ?
F1 C17 C18 118.1(3) . . ?
F1 C17 C16 120.8(3) . . ?
C18 C17 C16 121.1(3) . . ?
C6 C5 C4 115.4(3) . . ?
C17 C16 C15 119.0(3) . . ?
C17 C16 I2 117.8(2) . . ?
C15 C16 I2 123.2(2) . . ?
C26 C21 C22 118.7(3) . . ?
C26 C21 I3 117.7(2) . . ?
C22 C21 I3 123.6(2) . . ?
F5 C23 C24 117.4(3) . . ?
F5 C23 C22 120.8(3) . . ?
C24 C23 C22 121.7(3) . . ?
F6 C24 C23 120.2(3) . . ?
F6 C24 C25 119.9(3) . . ?
C23 C24 C25 119.9(3) . . ?
F3 C19 C18 120.1(3) . . ?
F3 C19 C20 120.7(3) . . ?
C18 C19 C20 119.2(3) . . ?
F7 C25 C24 120.3(3) . . ?
F7 C25 C26 120.3(3) . . ?
C24 C25 C26 119.4(3) . . ?
F2 C18 C17 120.0(3) . . ?
F2 C18 C19 120.0(3) . . ?
C17 C18 C19 120.1(3) . . ?
N2 C14 O2 116.3(3) . . ?
C10 C9 C8 116.9(3) . . ?
C12 C11 C10 121.7(3) . . ?
C9 C10 C11 121.8(3) . . ?
C5 C4 C3 122.0(3) . . ?
C2 C3 C4 121.8(3) . . ?
C3 C2 C1 116.7(3) . . ?

loop_
_geom_bond_atom_site_label_1
_geom_bond_atom_site_label_2
_geom_bond_distance
_geom_bond_site_symmetry_2
_geom_bond_publ_flag
I1 C15 2.096(3) . ?
I2 C16 2.085(3) . ?
I3 C21 2.091(3) . ?
I4 C22 2.080(3) . ?
F4 C20 1.349(3) . ?
F5 C23 1.346(3) . ?
F8 C26 1.341(3) . ?
F1 C17 1.343(3) . ?
F7 C25 1.338(4) . ?
F3 C19 1.340(4) . ?
F2 C18 1.341(3) . ?
F6 C24 1.344(3) . ?
O2 C14 1.363(4) . ?
O2 C13 1.378(4) . ?
O1 C7 1.359(3) . ?
O1 C6 1.370(4) . ?
N1 C7 1.282(4) . ?
N1 C1 1.411(4) . ?
N2 C14 1.282(4) . ?
N2 C8 1.403(4) . ?
C15 C20 1.377(4) . ?
C15 C16 1.400(4) . ?
C20 C19 1.382(4) . ?
C8 C13 1.392(4) . ?
C8 C9 1.395(4) . ?
C22 C23 1.388(4) . ?
C22 C21 1.398(4) . ?
C13 C12 1.377(4) . ?
C1 C6 1.380(4) . ?
C1 C2 1.393(4) . ?
C6 C5 1.384(4) . ?
C12 C11 1.383(5) . ?
C26 C25 1.386(4) . ?
C26 C21 1.386(4) . ?
C17 C18 1.371(5) . ?
C17 C16 1.391(4) . ?
C5 C4 1.384(5) . ?
C23 C24 1.369(4) . ?
C24 C25 1.373(5) . ?
C19 C18 1.374(5) . ?
C9 C10 1.386(4) . ?
C11 C10 1.400(5) . ?
C4 C3 1.390(5) . ?
C3 C2 1.387(5) . ?
